data_4318926
loop_
_publ_author_name
'Sangeeta Ray Banerjee'
'Murali K. Levadala'
'Neva Lazarova'
'Lihui Wei'
'John F. Valliant'
'Karin A. Stephenson'
'John W. Babich'
'Kevin P. Maresca'
'Jon Zubieta'

_publ_section_title
;
 Bifunctional Single Amino Acid Chelates for Labeling of Biomolecules with
 the {Tc(CO)3}+ and {Re(CO)3}+ Cores. Crystal and Molecular Structures of
 [ReBr(CO)3(H2NCH2C5H4N)], [Re(CO)3{(C5H4NCH2)2NH}]Br,
 [Re(CO)3{(C5H4NCH2)2NCH2CO2H}]Br, [Re(CO)3{X(Y)NCH2CO2CH2CH3}]Br (X = Y =
 2-pyridylmethyl; X = 2-pyridylmethyl, Y = 2-(1-methylimidazolyl)methyl; X
 = Y = 2-(1-methylimidazolyl)methyl), [ReBr(CO)3{(C5H4NCH2)NH(CH2C4H3S)}],
 and [Re(CO)3{(C5H4NCH2)N(CH2C4H3S)(CH2CO2)}]
;
_journal_name_full 'Inorganic Chemistry'
_journal_page_first 6417
_journal_page_last 6425
_journal_paper_doi 10.1021/ic020476e
_journal_volume 41
_journal_year 2002
_chemical_formula_sum 'C19 H19 Br N3 O5 Re'
_chemical_formula_weight 635.48
_chemical_name_systematic
;
  ?
;
_space_group_IT_number 114
_symmetry_cell_setting tetragonal
_symmetry_space_group_name_Hall 'P -4 2n'
_symmetry_space_group_name_H-M 'P -4 21 c'
_atom_sites_solution_hydrogens geom
_atom_sites_solution_primary direct
_atom_sites_solution_secondary difmap
_audit_creation_method SHELXL-97
_cell_angle_alpha 90.00
_cell_angle_beta 90.00
_cell_angle_gamma 90.00
_cell_formula_units_Z 8
_cell_length_a 16.895(3)
_cell_length_b 16.895(3)
_cell_length_c 15.042(3)
_cell_measurement_temperature 90(2)
_cell_volume 4293.6(14)
_computing_structure_refinement 'SHELXL-97 (Sheldrick, 1997)'
_computing_structure_solution 'SHELXS-97 (Sheldrick, 1990)'
_diffrn_ambient_temperature 293(2)
_diffrn_measured_fraction_theta_full 0.979
_diffrn_measured_fraction_theta_max 0.979
_diffrn_radiation_monochromator graphite
_diffrn_radiation_source 'fine-focus sealed tube'
_diffrn_radiation_type MoK\a
_diffrn_radiation_wavelength 0.71073
_diffrn_reflns_av_R_equivalents 0.0739
_diffrn_reflns_av_sigmaI/netI 0.0474
_diffrn_reflns_limit_h_max 25
_diffrn_reflns_limit_h_min -25
_diffrn_reflns_limit_k_max 25
_diffrn_reflns_limit_k_min -24
_diffrn_reflns_limit_l_max 22
_diffrn_reflns_limit_l_min -22
_diffrn_reflns_number 56682
_diffrn_reflns_theta_full 33.06
_diffrn_reflns_theta_max 33.06
_diffrn_reflns_theta_min 1.70
_exptl_absorpt_coefficient_mu 7.556
_exptl_absorpt_correction_type SADABS
_exptl_crystal_colour Red
_exptl_crystal_density_diffrn 1.966
_exptl_crystal_density_method 'not measured'
_exptl_crystal_description Needle
_exptl_crystal_F_000 2432
_exptl_crystal_size_max 0.30
_exptl_crystal_size_mid 0.20
_exptl_crystal_size_min 0.20
_refine_diff_density_max 1.766
_refine_diff_density_min -1.561
_refine_diff_density_rms 0.168
_refine_ls_abs_structure_details 'Flack H D (1983), Acta Cryst. A39, 876-881'
_refine_ls_abs_structure_Flack 0.009(13)
_refine_ls_extinction_method none
_refine_ls_goodness_of_fit_ref 1.056
_refine_ls_hydrogen_treatment mixed
_refine_ls_matrix_type full
_refine_ls_number_parameters 263
_refine_ls_number_reflns 7827
_refine_ls_number_restraints 0
_refine_ls_restrained_S_all 1.056
_refine_ls_R_factor_all 0.0492
_refine_ls_R_factor_gt 0.0397
_refine_ls_shift/su_max 0.001
_refine_ls_shift/su_mean 0.000
_refine_ls_structure_factor_coef Fsqd
_refine_ls_weighting_details 'calc w=1/[\s^2^(Fo^2^)+(0.0458P)^2^+13.2049P] where P=(Fo^2^+2Fc^2^)/3'
_refine_ls_weighting_scheme calc
_refine_ls_wR_factor_gt 0.0943
_refine_ls_wR_factor_ref 0.0987
_reflns_number_gt 6926
_reflns_number_total 7827
_reflns_threshold_expression >2sigma(I)
_cod_data_source_file ic020476e_4.cif
_cod_data_source_block tet(4)
_cod_depositor_comments
;
The following automatic conversions were performed:

'_symmetry_cell_setting' value 'Tetragonal' changed to 'tetragonal'
according to the built-in table from CIF Core dictionary named
'cif_core.dic' version 2.4.1 from 2010-06-29.

Automatic conversion script
Id: cif_fix_values 1646 2011-03-28 12:23:43Z adriana 
;
_cod_original_cell_volume 4293.7(13)
_cod_database_code 4318926

loop_
_symmetry_equiv_pos_as_xyz
'x, y, z'
'-x, -y, z'
'y, -x, -z'
'-y, x, -z'
'-x+1/2, y+1/2, -z+1/2'
'x+1/2, -y+1/2, -z+1/2'
'-y+1/2, -x+1/2, z+1/2'
'y+1/2, x+1/2, z+1/2'

loop_
_atom_site_label
_atom_site_type_symbol
_atom_site_fract_x
_atom_site_fract_y
_atom_site_fract_z
_atom_site_U_iso_or_equiv
_atom_site_adp_type
_atom_site_occupancy
_atom_site_symmetry_multiplicity
_atom_site_calc_flag
_atom_site_refinement_flags
_atom_site_disorder_assembly
_atom_site_disorder_group
Re1 Re 0.949925(12) 0.212896(12) 0.161074(16) 0.01796(5) Uani 1 1 d . . .
Br1 Br 0.85990(6) 0.63000(6) 0.39229(5) 0.0485(2) Uani 1 1 d . . .
O1 O 1.0439(3) 0.1516(3) 0.3220(4) 0.0417(12) Uani 1 1 d . . .
O2 O 0.8617(3) 0.0546(3) 0.1682(4) 0.0409(12) Uani 1 1 d . . .
O3 O 1.0693(3) 0.1263(3) 0.0411(4) 0.0370(12) Uani 1 1 d . . .
O4 O 1.1063(2) 0.4703(2) 0.1444(3) 0.0228(8) Uani 1 1 d . . .
O5 O 1.2151(2) 0.3930(2) 0.1384(3) 0.0214(8) Uani 1 1 d . . .
N1 N 1.0064(3) 0.3321(2) 0.1526(3) 0.0169(8) Uani 1 1 d . . .
N2 N 0.8783(3) 0.2692(3) 0.0603(3) 0.0235(10) Uani 1 1 d . . .
N3 N 0.8690(3) 0.2857(3) 0.2382(3) 0.0202(9) Uani 1 1 d . . .
C1 C 1.0091(4) 0.1751(4) 0.2621(4) 0.0267(12) Uani 1 1 d . . .
C2 C 0.8938(4) 0.1146(4) 0.1656(5) 0.0267(11) Uani 1 1 d . . .
C3 C 1.0237(4) 0.1595(4) 0.0848(4) 0.0273(13) Uani 1 1 d . . .
C4 C 0.9787(3) 0.3709(4) 0.0676(4) 0.0183(10) Uani 1 1 d . . .
H4A H 0.9787 0.4278 0.0756 0.022 Uiso 1 1 calc R . .
H4B H 1.0157 0.3584 0.0204 0.022 Uiso 1 1 calc R . .
C5 C 0.8986(4) 0.3452(4) 0.0406(4) 0.0205(11) Uani 1 1 d . . .
C6 C 0.8475(4) 0.3959(4) -0.0037(4) 0.0253(12) Uani 1 1 d . . .
H6 H 0.8629 0.4474 -0.0173 0.030 Uiso 1 1 calc R . .
C7 C 0.7724(4) 0.3683(5) -0.0277(5) 0.0321(15) Uani 1 1 d . . .
H7 H 0.7368 0.4013 -0.0568 0.039 Uiso 1 1 calc R . .
C8 C 0.7520(4) 0.2918(5) -0.0076(4) 0.0319(14) Uani 1 1 d . . .
H8 H 0.7024 0.2725 -0.0233 0.038 Uiso 1 1 calc R . .
C9 C 0.8059(4) 0.2432(4) 0.0364(4) 0.0271(13) Uani 1 1 d . . .
H9 H 0.7915 0.1914 0.0496 0.032 Uiso 1 1 calc R . .
C10 C 0.9797(3) 0.3764(3) 0.2331(4) 0.0194(10) Uani 1 1 d . . .
H10A H 0.9861 0.4327 0.2227 0.023 Uiso 1 1 calc R . .
H10B H 1.0129 0.3620 0.2831 0.023 Uiso 1 1 calc R . .
C11 C 0.8937(4) 0.3596(4) 0.2563(3) 0.0192(10) Uani 1 1 d . . .
C12 C 0.8469(4) 0.4158(4) 0.2959(4) 0.0229(11) Uani 1 1 d . . .
H12 H 0.8670 0.4656 0.3095 0.028 Uiso 1 1 calc R . .
C13 C 0.7690(4) 0.3968(4) 0.3154(4) 0.0272(13) Uani 1 1 d . . .
H13 H 0.7358 0.4335 0.3425 0.033 Uiso 1 1 calc R . .
C14 C 0.7422(4) 0.3230(4) 0.2940(4) 0.0282(13) Uani 1 1 d . . .
H14 H 0.6898 0.3094 0.3056 0.034 Uiso 1 1 calc R . .
C15 C 0.7922(4) 0.2683(4) 0.2552(4) 0.0253(12) Uani 1 1 d . . .
H15 H 0.7728 0.2185 0.2405 0.030 Uiso 1 1 calc R . .
C16 C 1.0938(3) 0.3272(3) 0.1527(4) 0.0185(9) Uani 1 1 d . . .
H16A H 1.1102 0.2935 0.1039 0.022 Uiso 1 1 calc R . .
H16B H 1.1105 0.3018 0.2075 0.022 Uiso 1 1 calc R . .
C17 C 1.1371(3) 0.4061(3) 0.1446(3) 0.0202(11) Uani 1 1 d . . .
C18 C 1.2654(3) 0.4636(4) 0.1369(5) 0.0277(13) Uani 1 1 d . . .
H18A H 1.2733 0.4831 0.1969 0.033 Uiso 1 1 calc R . .
H18B H 1.2404 0.5050 0.1022 0.033 Uiso 1 1 calc R . .
C19 C 1.3436(5) 0.4412(6) 0.0961(6) 0.046(2) Uani 1 1 d . . .
H19A H 1.3580 0.3889 0.1148 0.069 Uiso 1 1 calc R . .
H19B H 1.3835 0.4781 0.1149 0.069 Uiso 1 1 calc R . .
H19C H 1.3392 0.4425 0.0325 0.069 Uiso 1 1 calc R . .

loop_
_atom_site_aniso_label
_atom_site_aniso_U_11
_atom_site_aniso_U_22
_atom_site_aniso_U_33
_atom_site_aniso_U_23
_atom_site_aniso_U_13
_atom_site_aniso_U_12
Re1 0.02112(10) 0.01579(9) 0.01695(8) -0.00049(8) 0.00332(9) -0.00289(7)
Br1 0.0592(5) 0.0463(5) 0.0400(4) 0.0191(4) 0.0262(4) 0.0254(4)
O1 0.046(3) 0.034(3) 0.044(3) 0.013(2) -0.008(3) 0.002(2)
O2 0.052(3) 0.030(2) 0.041(3) -0.003(2) 0.011(3) -0.019(2)
O3 0.044(3) 0.030(3) 0.037(3) -0.009(2) 0.016(2) -0.001(2)
O4 0.0210(18) 0.0204(18) 0.027(2) -0.0010(15) 0.0015(15) 0.0001(14)
O5 0.0186(18) 0.0204(18) 0.025(2) 0.0010(15) 0.0000(15) 0.0016(15)
N1 0.0189(19) 0.0143(18) 0.018(2) 0.0000(17) -0.0002(17) 0.0005(14)
N2 0.026(3) 0.026(3) 0.018(2) -0.0010(19) 0.0006(19) -0.007(2)
N3 0.021(2) 0.024(2) 0.0155(19) 0.0019(18) 0.0012(17) -0.004(2)
C1 0.026(3) 0.025(3) 0.029(3) 0.000(2) 0.005(2) -0.005(2)
C2 0.032(3) 0.024(3) 0.024(3) 0.006(3) 0.007(3) -0.002(2)
C3 0.034(3) 0.020(3) 0.029(3) 0.000(2) 0.004(3) -0.005(2)
C4 0.018(2) 0.022(3) 0.015(2) 0.0021(19) -0.0013(18) -0.002(2)
C5 0.023(3) 0.025(3) 0.014(2) 0.000(2) 0.0020(19) -0.003(2)
C6 0.029(3) 0.028(3) 0.019(3) -0.003(2) 0.002(2) -0.001(2)
C7 0.032(4) 0.038(4) 0.026(3) -0.009(3) -0.011(3) 0.005(3)
C8 0.025(3) 0.041(4) 0.030(3) -0.007(3) -0.008(2) -0.008(3)
C9 0.025(3) 0.033(3) 0.023(3) -0.004(2) -0.002(2) -0.009(2)
C10 0.021(3) 0.018(2) 0.019(2) -0.003(2) -0.001(2) -0.001(2)
C11 0.023(3) 0.023(3) 0.012(2) 0.0008(19) 0.0016(19) -0.002(2)
C12 0.023(3) 0.028(3) 0.018(2) 0.004(2) 0.000(2) -0.001(2)
C13 0.026(3) 0.031(3) 0.025(3) 0.005(2) 0.008(2) 0.004(2)
C14 0.021(3) 0.033(3) 0.030(3) 0.002(3) 0.007(2) -0.003(2)
C15 0.024(3) 0.030(3) 0.022(3) 0.000(2) 0.006(2) -0.005(2)
C16 0.018(2) 0.016(2) 0.021(2) 0.004(2) 0.003(2) -0.0022(17)
C17 0.023(3) 0.021(2) 0.017(3) 0.0003(18) -0.0006(19) -0.0012(19)
C18 0.017(2) 0.025(3) 0.041(3) 0.001(3) 0.000(2) -0.003(2)
C19 0.028(4) 0.047(5) 0.063(5) -0.012(4) 0.012(3) -0.016(3)

loop_
_atom_type_symbol
_atom_type_description
_atom_type_scat_dispersion_real
_atom_type_scat_dispersion_imag
_atom_type_scat_source
C C 0.0033 0.0016 'International Tables Vol C Tables 4.2.6.8 and 6.1.1.4'
H H 0.0000 0.0000 'International Tables Vol C Tables 4.2.6.8 and 6.1.1.4'
N N 0.0061 0.0033 'International Tables Vol C Tables 4.2.6.8 and 6.1.1.4'
O O 0.0106 0.0060 'International Tables Vol C Tables 4.2.6.8 and 6.1.1.4'
Br Br -0.2901 2.4595 'International Tables Vol C Tables 4.2.6.8 and 6.1.1.4'
Re Re -1.0185 7.2310 'International Tables Vol C Tables 4.2.6.8 and 6.1.1.4'

loop_
_geom_angle_atom_site_label_1
_geom_angle_atom_site_label_2
_geom_angle_atom_site_label_3
_geom_angle
_geom_angle_site_symmetry_1
_geom_angle_site_symmetry_3
_geom_angle_publ_flag
C2 Re1 C3 86.3(3) . . ?
C2 Re1 C1 86.7(3) . . ?
C3 Re1 C1 88.8(3) . . ?
C2 Re1 N2 97.4(2) . . ?
C3 Re1 N2 98.7(3) . . ?
C1 Re1 N2 171.7(3) . . ?
C2 Re1 N3 99.2(2) . . ?
C3 Re1 N3 173.3(2) . . ?
C1 Re1 N3 95.3(2) . . ?
N2 Re1 N3 76.9(2) . . ?
C2 Re1 N1 175.4(2) . . ?
C3 Re1 N1 96.5(2) . . ?
C1 Re1 N1 97.0(2) . . ?
N2 Re1 N1 78.58(18) . . ?
N3 Re1 N1 77.81(17) . . ?
C17 O5 C18 116.0(4) . . ?
C16 N1 C10 109.1(4) . . ?
C16 N1 C4 109.6(4) . . ?
C10 N1 C4 112.0(4) . . ?
C16 N1 Re1 112.1(3) . . ?
C10 N1 Re1 106.1(3) . . ?
C4 N1 Re1 107.9(3) . . ?
C9 N2 C5 118.5(6) . . ?
C9 N2 Re1 123.5(4) . . ?
C5 N2 Re1 115.2(4) . . ?
C11 N3 C15 117.4(5) . . ?
C11 N3 Re1 116.0(4) . . ?
C15 N3 Re1 125.5(4) . . ?
O1 C1 Re1 179.1(6) . . ?
O2 C2 Re1 178.4(6) . . ?
O3 C3 Re1 177.9(7) . . ?
C5 C4 N1 112.9(5) . . ?
N2 C5 C6 122.1(6) . . ?
N2 C5 C4 116.6(5) . . ?
C6 C5 C4 121.3(5) . . ?
C5 C6 C7 118.7(6) . . ?
C8 C7 C6 119.1(6) . . ?
C7 C8 C9 119.7(6) . . ?
N2 C9 C8 121.8(6) . . ?
N1 C10 C11 112.3(4) . . ?
N3 C11 C12 123.4(6) . . ?
N3 C11 C10 115.1(5) . . ?
C12 C11 C10 121.4(5) . . ?
C11 C12 C13 118.7(6) . . ?
C14 C13 C12 118.4(6) . . ?
C13 C14 C15 120.5(6) . . ?
N3 C15 C14 121.5(6) . . ?
N1 C16 C17 115.5(4) . . ?
O4 C17 O5 125.0(5) . . ?
O4 C17 C16 125.5(5) . . ?
O5 C17 C16 109.5(5) . . ?
O5 C18 C19 108.2(5) . . ?

loop_
_geom_bond_atom_site_label_1
_geom_bond_atom_site_label_2
_geom_bond_distance
_geom_bond_site_symmetry_2
_geom_bond_publ_flag
Re1 C2 1.914(6) . ?
Re1 C3 1.919(7) . ?
Re1 C1 1.928(7) . ?
Re1 N2 2.161(6) . ?
Re1 N3 2.174(5) . ?
Re1 N1 2.232(4) . ?
O1 C1 1.147(8) . ?
O2 C2 1.150(7) . ?
O3 C3 1.158(8) . ?
O4 C17 1.203(7) . ?
O5 C17 1.339(7) . ?
O5 C18 1.464(7) . ?
N1 C16 1.480(6) . ?
N1 C10 1.494(7) . ?
N1 C4 1.510(7) . ?
N2 C9 1.348(8) . ?
N2 C5 1.362(8) . ?
N3 C11 1.345(8) . ?
N3 C15 1.355(8) . ?
C4 C5 1.478(8) . ?
C5 C6 1.387(9) . ?
C6 C7 1.399(9) . ?
C7 C8 1.370(11) . ?
C8 C9 1.393(10) . ?
C10 C11 1.520(8) . ?
C11 C12 1.372(9) . ?
C12 C13 1.385(8) . ?
C13 C14 1.366(9) . ?
C14 C15 1.381(9) . ?
C16 C17 1.524(7) . ?
C18 C19 1.506(10) . ?
